data_7203517
loop_
_publ_author_name
'Harvey, Elizabeth J.'
'Ashbrook, Sharon E.'
'Lumpkin, Gregory R.'
'Redfern, Simon A. T.'

_publ_section_title
;
 Characterisation of the (Y1?xLax)2Ti2O7 system by powder diffraction
 and nuclear magnetic resonance methods
;
_journal_issue 48
_journal_name_full 'Journal of Materials Chemistry'
_journal_page_first 4665
_journal_paper_doi 10.1039/b608053g
_journal_volume 16
_journal_year 2006
_chemical_compound_source Synthetic
_chemical_formula_structural Y0.15La1.85Ti2O7
_chemical_formula_sum 'La1.85 O7 Ti2 Y0.15'
_chemical_formula_weight 478.11
_chemical_melting_point_gt 1500
_chemical_name_common 'Lanthanum Yttrium Titanate'
_chemical_name_systematic 'Lanthanum Yttrium Titanate'
_space_group_IT_number 4
_symmetry_cell_setting monoclinic
_symmetry_Int_Tables_number 4
_symmetry_space_group_name_Hall 'P 2yb'
_symmetry_space_group_name_H-M 'P 1 21 1'
_audit_creation_date 2006-06-02T17:25
_audit_creation_method 'from EXP file using GSAS2CIF'
_audit_update_record ' 2006-06-02T17:25 Initial CIF as created by GSAS2CIF'
_cell_angle_alpha 90.0
_cell_angle_beta 98.617(12)
_cell_angle_gamma 90.0
_cell_formula_units_Z 4
_cell_length_a 7.78650(22)
_cell_length_b 5.53083(15)
_cell_length_c 13.0051(6)
_cell_volume 553.75(4)
_computing_structure_refinement GSAS
_pd_block_id 2006-06-02T17:25|REVY0.1.5LA1.85TI2O7|E_Harvey|POLARIS_Bank_C
_pd_phase_name 'from C:/gsas/GSASace/isis251104/Revised_refinements/REVY0.05LA1.95'
_refine_ls_goodness_of_fit_all 1.64
_refine_ls_matrix_type full
_refine_ls_number_parameters 83
_refine_ls_number_restraints 0
_refine_ls_shift/su_max 2.52
_refine_ls_shift/su_mean 0.66
_cod_data_source_file b608053g.txt
_cod_data_source_block REVY0.1.5LA1.85TI2O7_publ
_cod_depositor_comments
;
The following automatic conversions were performed:

'_chemical_melting_point' tag was changed to
'_chemical_melting_point_gt' since the value was specified 'more
than' ('>') a certain temperature. The value '>1500' was changed to
'1500' - it should be numeric and without a unit designator.

Automatic conversion script
Id: cif_fix_values 1569 2011-02-09 13:29:24Z adriana 
;
_cod_original_cell_volume 553.754(19)
_cod_original_sg_symbol_H-M 'P 21'
_cod_database_code 7203517

loop_
_symmetry_equiv_pos_site_id
_symmetry_equiv_pos_as_xyz
1 +x,+y,+z
2 -x,+y+1/2,-z

loop_
_atom_site_type_symbol
_atom_site_label
_atom_site_fract_x
_atom_site_fract_y
_atom_site_fract_z
_atom_site_occupancy
_atom_site_thermal_displace_type
_atom_site_U_iso_or_equiv
_atom_site_symmetry_multiplicity
La La1 0.2771(20) 0.2577(34) 0.1117(6) 0.925 Uiso 0.02188 2
La La2 0.7749(22) 0.2647(29) 0.1013(6) 0.925 Uiso 0.02188 2
La La3 0.3516(17) 0.8185(31) 0.3901(5) 0.925 Uiso 0.02188 2
La La4 0.8537(18) 0.8483(33) 0.4170(5) 0.925 Uiso 0.02188 2
Y Y1 0.2771(20) 0.2577(34) 0.1117(6) 0.075 Uiso 0.02188 2
Y Y2 0.7749(22) 0.2647(29) 0.1013(6) 0.075 Uiso 0.02188 2
Y Y3 0.3516(17) 0.8185(31) 0.3901(5) 0.075 Uiso 0.02188 2
Y Y4 0.8537(18) 0.8483(33) 0.4170(5) 0.075 Uiso 0.02188 2
Ti Ti1 0.0338(33) 0.767(4) 0.1221(10) 1.0 Uiso 0.00971 2
Ti Ti2 0.5333(35) 0.775(4) 0.1180(11) 1.0 Uiso 0.00971 2
Ti Ti3 0.0611(18) 0.311(4) 0.3254(11) 1.0 Uiso 0.00971 2
Ti Ti4 0.5778(30) 0.296(4) 0.3278(10) 1.0 Uiso 0.00971 2
O O1 0.7759(28) 0.7950(35) 0.1066(8) 1.0 Uiso 0.02093 2
O O2 0.2743(33) 0.706(4) 0.0953(7) 1.0 Uiso 0.02093 2
O O3 0.0325(21) 0.041(4) 0.0169(11) 1.0 Uiso 0.02093 2
O O4 0.4852(24) 0.0299(31) 0.0169(10) 1.0 Uiso 0.02093 2
O O5 0.1007(20) 0.976(4) 0.2266(12) 1.0 Uiso 0.02093 2
O O6 0.5099(18) 0.965(4) 0.2307(12) 1.0 Uiso 0.02093 2
O O7 0.0468(23) 0.459(5) 0.1859(10) 1.0 Uiso 0.02093 2
O O8 0.5619(18) 0.45677 0.1866(11) 1.0 Uiso 0.02093 2
O O9 0.0957(21) 0.566(4) 0.4092(9) 1.0 Uiso 0.02093 2
O O10 0.6178(20) 0.5727(30) 0.3985(9) 1.0 Uiso 0.02093 2
O O11 0.1262(17) 0.087(4) 0.4334(11) 1.0 Uiso 0.02093 2
O O12 0.6157(23) 0.0895(32) 0.4373(9) 1.0 Uiso 0.02093 2
O O13 0.3230(22) 0.322(4) 0.3112(7) 1.0 Uiso 0.02093 2
O O14 0.8249(28) 0.2194(34) 0.3037(8) 1.0 Uiso 0.02093 2

loop_
_geom_angle_atom_site_label_1
_geom_angle_atom_site_label_2
_geom_angle_atom_site_label_3
_geom_angle
_geom_angle_site_symmetry_1
_geom_angle_site_symmetry_2
_geom_angle_site_symmetry_3
_geom_angle_publ_flag
? ? ? ? ? ? ? ?

loop_
_geom_bond_atom_site_label_1
_geom_bond_atom_site_label_2
_geom_bond_distance
_geom_bond_site_symmetry_1
_geom_bond_site_symmetry_2
_geom_bond_publ_flag
? ? ? ? ? ?
